data_7712526
loop_
_publ_author_name
'Xu, Yan'
'Xu, Ke'
'He, Lei'
'Mu, Jie'
'Yin, Ti-Jian'
'Men, Jin-Tao'
'Ye, Qiong'

_publ_section_title
;
 Effect of Pd(II) uptake on high-temperature phase transitions in a hybrid
 organic-inorganic perovskite semiconductor.
;
_journal_issue 12
_journal_name_full 'Dalton transactions (Cambridge, England : 2003)'
_journal_page_first 3815
_journal_page_last 3820
_journal_paper_doi 10.1039/d2dt03526j
_journal_volume 52
_journal_year 2023
_chemical_formula_moiety 'I3 Pb, 0.5(C6 H14 N4 S2)'
_chemical_formula_sum 'C3 H7 I3 N2 Pb S'
_chemical_formula_weight 691.099
_space_group_crystal_system orthorhombic
_space_group_IT_number 62
_space_group_name_Hall '-P 2n 2a'
_space_group_name_H-M_alt 'P m c n'
_symmetry_Int_Tables_number 62
_audit_creation_date 2023-02-10
_audit_creation_method
;
Olex2 1.5-dev
(compiled 2023.02.06 svn.rdd5efbe3 for OlexSys, GUI svn.r6444)
;
_audit_update_record
;
2023-02-16 deposited with the CCDC.	2023-02-20 downloaded from the CCDC.
;
_cell_angle_alpha 90
_cell_angle_beta 90
_cell_angle_gamma 90
_cell_formula_units_Z 4
_cell_length_a 8.7522(15)
_cell_length_b 17.620(2)
_cell_length_c 8.2301(11)
_cell_measurement_reflns_used 2327
_cell_measurement_temperature 377(2)
_cell_measurement_theta_max 21.91
_cell_measurement_theta_min 2.60
_cell_volume 1269.2(3)
_computing_data_collection 'CrysAlisPro 1.171.42.63a (Rigaku OD, 2022)'
_computing_molecular_graphics 'Olex2 1.5-dev (Dolomanov et al., 2009)'
_computing_publication_material 'Olex2 1.5-dev (Dolomanov et al., 2009)'
_computing_structure_refinement 'olex2.refine 1.5-dev (Bourhis et al., 2015)'
_computing_structure_solution 'SHELXT 2018/2 (Sheldrick, 2018)'
_diffrn_ambient_temperature 377.15
_diffrn_measured_fraction_theta_full 0.9983
_diffrn_measured_fraction_theta_max 0.9983
_diffrn_measurement_device_type 'CCD area detector'
_diffrn_radiation_type 'Mo K\a'
_diffrn_radiation_wavelength 0.71073
_diffrn_reflns_av_R_equivalents 0.1858
_diffrn_reflns_av_unetI/netI 0.0936
_diffrn_reflns_Laue_measured_fraction_full 0.9983
_diffrn_reflns_Laue_measured_fraction_max 0.9983
_diffrn_reflns_limit_h_max 10
_diffrn_reflns_limit_h_min -10
_diffrn_reflns_limit_k_max 21
_diffrn_reflns_limit_k_min -21
_diffrn_reflns_limit_l_max 10
_diffrn_reflns_limit_l_min -10
_diffrn_reflns_number 21198
_diffrn_reflns_point_group_measured_fraction_full 0.9983
_diffrn_reflns_point_group_measured_fraction_max 0.9983
_diffrn_reflns_theta_full 24.9888
_diffrn_reflns_theta_max 24.99
_diffrn_reflns_theta_min 2.60
_exptl_absorpt_coefficient_mu 20.709
_exptl_absorpt_correction_T_max 0.902
_exptl_absorpt_correction_T_min 0.820
_exptl_absorpt_correction_type multi-scan
_exptl_crystal_colour yellow
_exptl_crystal_colour_primary yellow
_exptl_crystal_density_diffrn 3.617
_exptl_crystal_description block
_exptl_crystal_F_000 1169.805
_exptl_crystal_size_max 0.01
_exptl_crystal_size_mid 0.008
_exptl_crystal_size_min 0.005
_refine_diff_density_max 1.7798
_refine_diff_density_min -2.4596
_refine_diff_density_rms 0.3488
_refine_ls_d_res_high 0.8412
_refine_ls_d_res_low 7.8385
_refine_ls_extinction_coef 0.0026
_refine_ls_extinction_expression Fc^*^=kFc[1+0.001xFc^2^\l^3^/sin(2\q)]^-1/4^
_refine_ls_goodness_of_fit_ref 1.0120
_refine_ls_hydrogen_treatment constr
_refine_ls_matrix_type full
_refine_ls_number_constraints 11
_refine_ls_number_parameters 59
_refine_ls_number_reflns 1193
_refine_ls_number_restraints 25
_refine_ls_restrained_S_all 1.0010
_refine_ls_R_factor_all 0.0803
_refine_ls_R_factor_gt 0.0558
_refine_ls_shift/su_max -0.0007
_refine_ls_shift/su_mean 0.0001
_refine_ls_structure_factor_coef Fsqd
_refine_ls_weighting_details 'w=1/[\s^2^(Fo^2^)+(0.1083P)^2^+1.1440P] where P=(Fo^2^+2Fc^2^)/3'
_refine_ls_weighting_scheme calc
_refine_ls_wR_factor_gt 0.1548
_refine_ls_wR_factor_ref 0.1844
_reflns_Friedel_coverage 0.0
_reflns_limit_h_max 10
_reflns_limit_h_min 0
_reflns_limit_k_max 20
_reflns_limit_k_min 0
_reflns_limit_l_max 9
_reflns_limit_l_min 0
_reflns_number_gt 786
_reflns_number_total 1193
_reflns_threshold_expression I>=2u(I)
_cod_data_source_file d2dt03526j2.cif
_cod_data_source_block 2-14-377k-split
_cod_depositor_comments 'Adding full bibliography for 7712524--7712526.cif.'
_cod_original_sg_symbol_Hall '-P 2ac 2n (y,z,x)'
_cod_database_code 7712526
_olex2_refinement_description
;
1. Fixed Uiso
 At 1.2 times of:
  All C(H,H) groups, All N(H) groups, All N(H,H) groups
2. Restrained planarity
 S1, C1, N2, N1
 with sigma of 0.001
3. Uiso/Uaniso restraints and constraints
Uanis(N1) \\sim Ueq: with sigma of 0.06 and sigma for terminal atoms of 0.01
4. Rigid body (RIGU) restrains
 S1, C1, N2, N1
 with sigma for 1-2 distances of 0.001 and sigma for 1-3 distances of 0.001
5. Others
 Fixed Sof: H3a(0.5) H3b(0.5) H2a(0.5) H2b(0.5)
6.a Secondary CH2 refined with riding coordinates:
 C3(H3a,H3b), C2(H2a,H2b)
6.b Aromatic/amide H refined with riding coordinates:
 N2(H2)
6.c X=CH2 refined with riding coordinates:
 N1(H1a,H1b)
;
_olex2_submission_special_instructions 'No special instructions were received'

loop_
_space_group_symop_id
_space_group_symop_operation_xyz
1 x,y,z
2 x+1/2,-y,-z
3 -x,y+1/2,-z+1/2
4 -x+1/2,-y+1/2,z+1/2
5 -x,-y,-z
6 -x-1/2,y,z
7 x,-y-1/2,z-1/2
8 x-1/2,y-1/2,-z-1/2

loop_
_atom_site_label
_atom_site_type_symbol
_atom_site_fract_x
_atom_site_fract_y
_atom_site_fract_z
_atom_site_U_iso_or_equiv
_atom_site_adp_type
_atom_site_occupancy
_atom_site_site_symmetry_order
_atom_site_refinement_flags_posn
_atom_site_refinement_flags_adp
_atom_site_refinement_flags_occupancy
Pb1 Pb -0.25 0.74915(4) 0.95172(8) 0.0728(5) Uani 1.000000 2 S T P
I1 I -0.01030(16) 0.82936(8) 0.70418(12) 0.0913(6) Uani 1.000000 1 . . .
I2 I -0.25 0.60980(9) 0.70521(16) 0.1010(8) Uani 1.000000 2 S T P
S1 S 0.25 0.6505(6) 0.8110(9) 0.153(5) Uani 1.000000 2 S TU P
C3 C 0.25 0.6475(16) 0.599(3) 0.109(9) Uani 1.000000 2 S T P
H3a H 0.16004881392348694 0.6729(16) 0.557(3) 0.131(11) Uiso 0.500000 1 R . .
H3b H 0.33995118607651315 0.6729(16) 0.557(3) 0.131(11) Uiso 0.500000 1 R . .
N2 N 0.25 0.5161(16) 0.671(3) 0.143(13) Uani 1.000000 2 S TU P
H2 H 0.25 0.4677(16) 0.658(3) 0.172(15) Uiso 1.000000 2 RS T P
C2 C 0.25 0.5683(19) 0.552(4) 0.145(14) Uani 1.000000 2 S T P
H2a H 0.1607796512042958 0.5595(19) 0.484(4) 0.174(16) Uiso 0.500000 1 R . .
H2b H 0.3392203487957042 0.5595(19) 0.484(4) 0.174(16) Uiso 0.500000 1 R . .
C1 C 0.25 0.554(2) 0.818(3) 0.136(14) Uani 1.000000 2 S TU P
N1 N 0.25 0.5250(16) 0.961(3) 0.203(16) Uani 1.000000 2 S TU P
H1a H 0.25 0.5542(16) 1.045(3) 0.243(19) Uiso 1.000000 2 RS T P
H1b H 0.25 0.4766(16) 0.973(3) 0.243(19) Uiso 1.000000 2 RS T P

loop_
_atom_site_aniso_label
_atom_site_aniso_U_11
_atom_site_aniso_U_22
_atom_site_aniso_U_33
_atom_site_aniso_U_12
_atom_site_aniso_U_13
_atom_site_aniso_U_23
Pb1 0.0997(9) 0.0733(7) 0.0454(6) -0.000000 -0.000000 -0.0008(3)
I1 0.0894(11) 0.1096(11) 0.0749(9) -0.0156(7) 0.0009(6) 0.0012(5)
I2 0.177(2) 0.0645(10) 0.0615(10) -0.000000 -0.000000 -0.0008(6)
S1 0.268(16) 0.106(5) 0.087(5) -0.000000 -0.000000 0.000(3)
C3 0.14(3) 0.094(17) 0.091(18) -0.000000 -0.000000 -0.002(15)
N2 0.24(4) 0.102(7) 0.087(7) -0.000000 -0.000000 0.003(4)
C2 0.16(4) 0.13(2) 0.14(3) -0.000000 -0.000000 -0.03(2)
C1 0.21(4) 0.105(6) 0.089(7) -0.000000 -0.000000 0.001(4)
N1 0.41(5) 0.109(7) 0.090(7) -0.000000 -0.000000 0.003(4)

loop_
_atom_type_symbol
_atom_type_scat_dispersion_real
_atom_type_scat_dispersion_imag
_atom_type_scat_Cromer_Mann_a1
_atom_type_scat_Cromer_Mann_a2
_atom_type_scat_Cromer_Mann_a3
_atom_type_scat_Cromer_Mann_a4
_atom_type_scat_Cromer_Mann_b1
_atom_type_scat_Cromer_Mann_b2
_atom_type_scat_Cromer_Mann_b3
_atom_type_scat_Cromer_Mann_b4
_atom_type_scat_Cromer_Mann_c
_atom_type_scat_source
_atom_type_scat_dispersion_source
C 0.00347 0.00161 2.31000 1.02000 1.58860 0.86500 20.84390 10.20750 0.56870 51.65120 0.21560 'International Tables Volume C Table 6.1.1.4 (pp. 500-502)' 'Henke, Gullikson and Davis, At. Data and Nucl. Data Tables, 1993, 54, 2'
H 0.00000 0.00000 0.49300 0.32291 0.14019 0.04081 10.51090 26.12570 3.14236 57.79970 0.00304 'International Tables Volume C Table 6.1.1.4 (pp. 500-502)' 'Henke, Gullikson and Davis, At. Data and Nucl. Data Tables, 1993, 54, 2'
I -0.41187 1.83264 20.14720 18.99490 7.51380 2.27350 4.34700 0.38140 27.76600 66.87760 4.07120 'International Tables Volume C Table 6.1.1.4 (pp. 500-502)' 'Henke, Gullikson and Davis, At. Data and Nucl. Data Tables, 1993, 54, 2'
N 0.00653 0.00323 12.21260 3.13220 2.01250 1.16630 0.00570 9.89330 28.99750 0.58260 -11.52900 'International Tables Volume C Table 6.1.1.4 (pp. 500-502)' 'Henke, Gullikson and Davis, At. Data and Nucl. Data Tables, 1993, 54, 2'
Pb -3.20855 10.15389 31.06170 13.06370 18.44200 5.96960 0.69020 2.35760 8.61800 47.25790 13.41180 'International Tables Volume C Table 6.1.1.4 (pp. 500-502)' 'Henke, Gullikson and Davis, At. Data and Nucl. Data Tables, 1993, 54, 2'
S 0.12424 0.12443 6.90530 5.20340 1.43790 1.58630 1.46790 22.21510 0.25360 56.17200 0.86690 'International Tables Volume C Table 6.1.1.4 (pp. 500-502)' 'Henke, Gullikson and Davis, At. Data and Nucl. Data Tables, 1993, 54, 2'

loop_
_geom_angle_atom_site_label_1
_geom_angle_atom_site_label_2
_geom_angle_atom_site_label_3
_geom_angle
_geom_angle_site_symmetry_1
_geom_angle_site_symmetry_3
_geom_angle_publ_flag
I1 Pb1 I1 80.47(5) . 6 y
I1 Pb1 I1 179.14(3) 7_576 6 y
I1 Pb1 I1 179.14(3) . 4_465 y
I1 Pb1 I1 80.09(5) 7_576 4_465 y
I2 Pb1 I1 94.01(3) 4_465 6 y
I2 Pb1 I1 94.52(3) . 4_465 y
I2 Pb1 I1 94.52(3) . 7_576 y
I2 Pb1 I1 85.14(3) 4_465 4_465 y
I2 Pb1 I1 94.01(3) 4_465 . y
I2 Pb1 I1 86.32(3) . 6 y
I2 Pb1 I1 85.14(3) 4_465 7_576 y
I2 Pb1 I1 86.32(3) . . y
C1 S1 C3 90.3(13) . . ?
H3a C3 S1 110.2(5) 6_655 . ?
H3a C3 S1 110.2(5) . . ?
H3a C3 H3a 108.5 . 6_655 ?
H3b C3 S1 110.2(5) 6_655 . ?
H3b C3 S1 110.2(5) . . ?
H3b C3 H3a 0.0 6_655 . ?
H3b C3 H3a 0.0 . 6_655 ?
H3b C3 H3a 108.5 6_655 6_655 ?
H3b C3 H3a 108.50889898(3) . . ?
H3b C3 H3b 108.5 6_655 . ?
C2 C3 S1 107(2) . . ?
C2 C3 H3a 110.2(9) . 6_655 ?
C2 C3 H3a 110.2(9) . . ?
C2 C3 H3b 110.2(9) . . ?
C2 C3 H3b 110.2(9) . 6_655 ?
C2 N2 H2 125.9(18) . . ?
C1 N2 H2 125.9(19) . . ?
C1 N2 C2 108(3) . . ?
N2 C2 C3 117(3) . . ?
H2a C2 C3 108.0(10) 6_655 . ?
H2a C2 C3 108.0(10) . . ?
H2a C2 N2 108.0(10) 6_655 . ?
H2a C2 N2 108.0(10) . . ?
H2a C2 H2a 107.2(6) 6_655 . ?
H2b C2 C3 108.0(10) . . ?
H2b C2 C3 108.0(10) 6_655 . ?
H2b C2 N2 108.0(10) 6_655 . ?
H2b C2 N2 108.0(10) . . ?
H2b C2 H2a 107.2 . . ?
H2b C2 H2a 0.0 . 6_655 ?
H2b C2 H2a 0.0 6_655 . ?
H2b C2 H2a 107.2 6_655 6_655 ?
H2b C2 H2b 107.2 6_655 . ?
N2 C1 S1 117(2) . . ?
N1 C1 S1 115(2) . . ?
N1 C1 N2 128(3) . . ?
H1a N1 C1 120.0 . . ?
H1b N1 C1 120.0 . . ?
H1b N1 H1a 120.0 . . ?

loop_
_geom_bond_atom_site_label_1
_geom_bond_atom_site_label_2
_geom_bond_distance
_geom_bond_site_symmetry_2
_geom_bond_publ_flag
Pb1 I1 3.2479(13) 6 y
Pb1 I1 3.2606(13) 4_465 y
Pb1 I1 3.2479(13) . y
Pb1 I1 3.2606(13) 7_576 y
Pb1 I2 3.1851(16) . y
Pb1 I2 3.2449(16) 4_465 y
S1 C3 1.74(3) . ?
S1 C1 1.70(4) . ?
C3 H3a 0.9700 . ?
C3 H3a 0.9700 6_655 ?
C3 H3b 0.9700 . ?
C3 H3b 0.9700 6_655 ?
C3 C2 1.45(4) . ?
N2 H2 0.8600 . ?
N2 C2 1.35(4) . ?
N2 C1 1.38(4) . ?
C2 H2a 0.9700 . ?
C2 H2a 0.9700 6_655 ?
C2 H2b 0.9700 . ?
C2 H2b 0.9700 6_655 ?
C1 N1 1.28(4) . ?
N1 H1a 0.8600 . ?
N1 H1b 0.8600 . ?

loop_
_geom_torsion_atom_site_label_1
_geom_torsion_atom_site_label_2
_geom_torsion_atom_site_label_3
_geom_torsion_atom_site_label_4
_geom_torsion
_geom_torsion_site_symmetry_1
_geom_torsion_site_symmetry_2
_geom_torsion_site_symmetry_3
_geom_torsion_site_symmetry_4
_geom_torsion_publ_flag
S1 C3 C2 N2 -0.0 . . . . ?
S1 C1 N2 C2 -0.0 . . . . ?
C3 C2 N2 C1 0.0 . . . . ?

loop_
_restr_U_iso_atom_site_label
_restr_U_iso_weight_param
N1 0.0600

loop_
_restr_chirality_atom_site_label_1
_restr_chirality_atom_site_label_2
_restr_chirality_atom_site_label_3
_restr_chirality_atom_site_label_4
_restr_chirality_site_symmetry_1
_restr_chirality_site_symmetry_2
_restr_chirality_site_symmetry_3
_restr_chirality_site_symmetry_4
_restr_chirality_volume_target
_restr_chirality_weight_param
_restr_chirality_diff
C1 N1 N2 S1 1 1 1 1 0.0000 0.0010 -0.0000

loop_
_restr_rigu_atom_site_label_1
_restr_rigu_atom_site_label_2
_restr_rigu_target_weight_param
_restr_rigu_u13_diff
_restr_rigu_u23_diff
_restr_rigu_u33_diff
S1 N2 0.001000 0.001130 0.002583 0.001145
S1 C1 0.001000 -0.000006 0.000168 0.000424
S1 N1 0.001000 -0.000702 0.001440 -0.001646
N2 C1 0.001000 -0.000143 0.000163 -0.000158
N2 N1 0.001000 0.000275 -0.000275 -0.002277
C1 N1 0.001000 0.000097 -0.000105 -0.000076
